data_7216096
loop_
_publ_author_name
'S\"uss, Heike I.'
'Neels, Antonia'
'Hulliger, J.'

_publ_section_title
;
 2,4,6-Tris(4-cyanophenoxy)-1,3,5-triazine (CNPOT): Trigonal synthons in
 crystal engineering
;
_journal_issue 61
_journal_name_full CrystEngComm
_journal_page_first 370
_journal_paper_doi 10.1039/b507301d
_journal_volume 7
_journal_year 2005
_chemical_formula_sum 'C30 H24 N6 O6'
_chemical_formula_weight 564.55
_chemical_name_systematic
;
?
;
_space_group_IT_number 173
_symmetry_cell_setting hexagonal
_symmetry_space_group_name_Hall 'P 6c'
_symmetry_space_group_name_H-M 'P 63'
_atom_sites_solution_hydrogens geom
_atom_sites_solution_primary direct
_atom_sites_solution_secondary difmap
_audit_creation_method SHELXL-97
_cell_angle_alpha 90.00
_cell_angle_beta 90.00
_cell_angle_gamma 120.00
_cell_formula_units_Z 2
_cell_length_a 15.393(4)
_cell_length_b 15.393(4)
_cell_length_c 6.6615(14)
_cell_measurement_reflns_used 8614
_cell_measurement_temperature 153(2)
_cell_measurement_theta_max 24.85
_cell_measurement_theta_min 1.53
_cell_volume 1366.9(6)
_computing_cell_refinement 'STOE X-AREA'
_computing_data_collection 'STOE X-AREA'
_computing_data_reduction 'STOE X-RED'
_computing_structure_refinement 'SHELXL-97 (Sheldrick, 1997)'
_computing_structure_solution 'SHELXS-97 (Sheldrick, 1990)'
_diffrn_ambient_temperature 153(2)
_diffrn_detector_area_resol_mean 6.67
_diffrn_measured_fraction_theta_full 0.997
_diffrn_measured_fraction_theta_max 0.997
_diffrn_measurement_device_type 'STOE IPDS 2'
_diffrn_measurement_method 'rotation method'
_diffrn_radiation_monochromator graphite
_diffrn_radiation_source 'fine-focus sealed tube'
_diffrn_radiation_type MoK\a
_diffrn_radiation_wavelength 0.71073
_diffrn_reflns_av_R_equivalents 0.1392
_diffrn_reflns_av_sigmaI/netI 0.0680
_diffrn_reflns_limit_h_max 18
_diffrn_reflns_limit_h_min -18
_diffrn_reflns_limit_k_max 18
_diffrn_reflns_limit_k_min -18
_diffrn_reflns_limit_l_max 7
_diffrn_reflns_limit_l_min -7
_diffrn_reflns_number 9012
_diffrn_reflns_theta_full 24.83
_diffrn_reflns_theta_max 24.83
_diffrn_reflns_theta_min 1.53
_exptl_absorpt_coefficient_mu 0.098
_exptl_absorpt_correction_type none
_exptl_crystal_colour 'colourless transparent'
_exptl_crystal_density_diffrn 1.372
_exptl_crystal_density_method 'not measured'
_exptl_crystal_description needle
_exptl_crystal_F_000 588
_exptl_crystal_size_max 0.50
_exptl_crystal_size_mid 0.20
_exptl_crystal_size_min 0.15
_refine_diff_density_max 0.443
_refine_diff_density_min -0.343
_refine_diff_density_rms 0.079
_refine_ls_abs_structure_details 'Flack H D (1983), Acta Cryst. A39, 876-881'
_refine_ls_abs_structure_Flack -2(6)
_refine_ls_extinction_coef 0.006(7)
_refine_ls_extinction_expression Fc^*^=kFc[1+0.001xFc^2^\l^3^/sin(2\q)]^-1/4^
_refine_ls_extinction_method SHELXL
_refine_ls_goodness_of_fit_ref 1.090
_refine_ls_hydrogen_treatment mixed
_refine_ls_matrix_type full
_refine_ls_number_parameters 101
_refine_ls_number_reflns 1533
_refine_ls_number_restraints 1
_refine_ls_restrained_S_all 1.090
_refine_ls_R_factor_all 0.1142
_refine_ls_R_factor_gt 0.0963
_refine_ls_shift/su_max 0.000
_refine_ls_shift/su_mean 0.000
_refine_ls_structure_factor_coef Fsqd
_refine_ls_weighting_details 'calc w=1/[\s^2^(Fo^2^)+(0.1710P)^2^+0.1315P] where P=(Fo^2^+2Fc^2^)/3'
_refine_ls_weighting_scheme calc
_refine_ls_wR_factor_gt 0.2590
_refine_ls_wR_factor_ref 0.2771
_reflns_number_gt 1126
_reflns_number_total 1533
_reflns_threshold_expression >2sigma(I)
_cod_data_source_file b507301d.txt
_cod_data_source_block cnpot-pa
_cod_original_cell_volume 1367.0(6)
_cod_original_sg_symbol_H-M P63
_cod_database_code 7216096

loop_
_symmetry_equiv_pos_as_xyz
'x, y, z'
'-x, -y, z+1/2'
'-y, x-y, z'
'y, -x+y, z+1/2'
'-x+y, -x, z'
'x-y, x, z+1/2'

loop_
_atom_site_label
_atom_site_type_symbol
_atom_site_fract_x
_atom_site_fract_y
_atom_site_fract_z
_atom_site_U_iso_or_equiv
_atom_site_adp_type
_atom_site_occupancy
_atom_site_symmetry_multiplicity
_atom_site_calc_flag
_atom_site_refinement_flags
_atom_site_disorder_assembly
_atom_site_disorder_group
C1 C 0.2685(3) 0.5745(3) 0.4970(9) 0.0550(11) Uani 1 1 d . A 1
C2 C 0.1034(4) 0.4348(4) 0.5105(9) 0.0619(12) Uani 1 1 d . A 1
C3 C 0.0508(4) 0.3709(5) 0.6626(10) 0.0742(16) Uani 1 1 d . A 1
H3A H 0.0855 0.3604 0.7693 0.089 Uiso 1 1 calc R A 1
C4 C -0.0518(4) 0.3217(5) 0.6625(10) 0.0813(17) Uani 1 1 d . A 1
H4A H -0.0886 0.2786 0.7705 0.098 Uiso 1 1 calc R A 1
C5 C -0.1018(4) 0.3356(4) 0.5018(10) 0.0668(14) Uani 1 1 d . A 1
C6 C -0.0501(4) 0.3961(4) 0.3448(10) 0.0685(15) Uani 1 1 d . A 1
H6A H -0.0855 0.4025 0.2343 0.082 Uiso 1 1 calc R A 1
C7 C 0.0545(4) 0.4486(4) 0.3450(9) 0.0659(14) Uani 1 1 d . A 1
H7A H 0.0914 0.4922 0.2376 0.079 Uiso 1 1 calc R A 1
C8 C -0.2101(4) 0.2779(4) 0.4901(9) 0.0631(13) Uani 1 1 d . A 1
N1 N 0.2327(3) 0.6327(3) 0.4955(9) 0.0634(11) Uani 1 1 d . . 1
N2 N -0.2950(4) 0.2307(4) 0.4960(10) 0.0803(15) Uani 1 1 d . A 1
O1 O 0.2076(2) 0.4735(3) 0.4998(7) 0.0672(10) Uani 1 1 d . A 1

loop_
_atom_site_aniso_label
_atom_site_aniso_U_11
_atom_site_aniso_U_22
_atom_site_aniso_U_33
_atom_site_aniso_U_23
_atom_site_aniso_U_13
_atom_site_aniso_U_12
C1 0.057(2) 0.071(3) 0.035(2) -0.001(3) 0.003(3) 0.030(2)
C2 0.068(3) 0.068(3) 0.046(3) 0.012(3) -0.001(3) 0.030(2)
C3 0.058(3) 0.105(4) 0.051(3) 0.011(3) -0.009(3) 0.033(3)
C4 0.083(4) 0.108(5) 0.042(3) 0.007(3) 0.000(3) 0.040(4)
C5 0.080(3) 0.068(3) 0.053(3) 0.017(3) 0.009(3) 0.037(2)
C6 0.066(3) 0.073(3) 0.066(4) 0.001(3) -0.014(3) 0.034(3)
C7 0.082(4) 0.075(3) 0.046(3) 0.016(3) 0.012(3) 0.044(3)
C8 0.072(3) 0.067(3) 0.038(2) 0.006(3) -0.003(3) 0.026(3)
N1 0.073(2) 0.087(3) 0.0362(19) 0.008(3) 0.008(2) 0.044(2)
N2 0.079(3) 0.074(3) 0.070(3) 0.012(3) -0.021(3) 0.024(3)
O1 0.067(2) 0.074(2) 0.059(2) -0.007(2) -0.017(2) 0.0343(17)

loop_
_atom_type_symbol
_atom_type_description
_atom_type_scat_dispersion_real
_atom_type_scat_dispersion_imag
_atom_type_scat_source
C C 0.0033 0.0016 'International Tables Vol C Tables 4.2.6.8 and 6.1.1.4'
H H 0.0000 0.0000 'International Tables Vol C Tables 4.2.6.8 and 6.1.1.4'
N N 0.0061 0.0033 'International Tables Vol C Tables 4.2.6.8 and 6.1.1.4'
O O 0.0106 0.0060 'International Tables Vol C Tables 4.2.6.8 and 6.1.1.4'

loop_
_geom_angle_atom_site_label_1
_geom_angle_atom_site_label_2
_geom_angle_atom_site_label_3
_geom_angle
_geom_angle_site_symmetry_3
N1 C1 O1 121.0(4) .
N1 C1 N1 127.7(5) 3_665
O1 C1 N1 111.2(4) 3_665
C3 C2 O1 119.0(5) .
C3 C2 C7 121.4(5) .
O1 C2 C7 118.6(5) .
C2 C3 C4 120.3(5) .
C2 C3 H3A 119.8 .
C4 C3 H3A 119.8 .
C3 C4 C5 119.2(6) .
C3 C4 H4A 120.4 .
C5 C4 H4A 120.4 .
C6 C5 C4 121.0(5) .
C6 C5 C8 118.6(5) .
C4 C5 C8 120.1(5) .
C5 C6 C7 120.4(5) .
C5 C6 H6A 119.8 .
C7 C6 H6A 119.8 .
C6 C7 C2 117.5(5) .
C6 C7 H7A 121.2 .
C2 C7 H7A 121.2 .
N2 C8 C5 174.7(7) .
C1 N1 C1 112.3(5) 5_565
C1 O1 C2 118.4(4) .

loop_
_geom_bond_atom_site_label_1
_geom_bond_atom_site_label_2
_geom_bond_distance
_geom_bond_site_symmetry_2
C1 N1 1.264(6) .
C1 O1 1.356(6) .
C1 N1 1.368(6) 3_665
C2 C3 1.361(8) .
C2 O1 1.405(6) .
C2 C7 1.411(8) .
C3 C4 1.369(8) .
C3 H3A 0.9500 .
C4 C5 1.396(9) .
C4 H4A 0.9500 .
C5 C6 1.362(9) .
C5 C8 1.447(8) .
C6 C7 1.394(8) .
C6 H6A 0.9500 .
C7 H7A 0.9500 .
C8 N2 1.135(6) .
N1 C1 1.368(6) 5_565

loop_
_geom_torsion_atom_site_label_1
_geom_torsion_atom_site_label_2
_geom_torsion_atom_site_label_3
_geom_torsion_atom_site_label_4
_geom_torsion
_geom_torsion_site_symmetry_1
_geom_torsion_site_symmetry_4
O1 C2 C3 C4 -171.4(6) . .
C7 C2 C3 C4 -3.0(10) . .
C2 C3 C4 C5 1.9(10) . .
C3 C4 C5 C6 0.9(10) . .
C3 C4 C5 C8 174.7(6) . .
C4 C5 C6 C7 -2.5(9) . .
C8 C5 C6 C7 -176.4(5) . .
C5 C6 C7 C2 1.4(8) . .
C3 C2 C7 C6 1.4(8) . .
O1 C2 C7 C6 169.8(5) . .
C6 C5 C8 N2 -171(6) . .
C4 C5 C8 N2 15(7) . .
O1 C1 N1 C1 178.7(3) . 5_565
N1 C1 N1 C1 -1.5(12) 3_665 5_565
N1 C1 O1 C2 -2.9(8) . .
N1 C1 O1 C2 177.3(5) 3_665 .
C3 C2 O1 C1 -123.9(6) . .
C7 C2 O1 C1 67.5(7) . .
